data_7234338
loop_
_publ_author_name
'Hayley S. Scott'
'Boujemaa Moubaraki'
'Nicolas Paradis'
'Guillaume Chastanet'
'Jean-Francois Letard'
'Stuart R. Batten'
'Keith S. Murray'

_publ_section_title
;
 2,2'-Dipyridylamino-based ligands with substituted alkyl chain groups and
 their mononuclear-M(ii) spin crossover complexes
;
_journal_name_full 'Journal of Materials Chemistry C'
_journal_page_first 7845
_journal_page_last 7857
_journal_paper_doi 10.1039/C5TC00491H
_journal_volume 3
_journal_year 2015
_chemical_formula_sum 'C52 H72 Fe N18 S2'
_chemical_formula_weight 1069.25
_chemical_name_common '[FeII(DPDT)2(NCS)2] '
_space_group_IT_number 60
_space_group_name_Hall '-P 2n 2ab'
_space_group_name_H-M_alt 'P b c n'
_symmetry_cell_setting orthorhombic
_symmetry_space_group_name_H-M 'P b c n'
_atom_sites_solution_hydrogens geom
_atom_sites_solution_primary direct
_atom_sites_solution_secondary difmap
_cell_angle_alpha 90.00
_cell_angle_beta 90.00
_cell_angle_gamma 90.00
_cell_formula_units_Z 4
_cell_length_a 21.5412(9)
_cell_length_b 14.7267(6)
_cell_length_c 17.5670(7)
_cell_measurement_temperature 123(2)
_cell_volume 5572.8(4)
_computing_cell_refinement 'SMART (BrukerAXS, 1997)'
_computing_data_collection 'SMART (BrukerAXS, 1997)'
_computing_data_reduction 'SAINT+ (BrukerAXS, 1997)'
_computing_molecular_graphics X-SEED
_computing_publication_material 'XCIF V6.12 (BrukerAXS, 2001).'
_computing_structure_refinement 'SHELXL-97 (Sheldrick, 1997)'
_computing_structure_solution 'SHELXS-97 (Sheldrick, 1990)'
_diffrn_ambient_temperature 123(2)
_diffrn_measured_fraction_theta_full 0.994
_diffrn_measured_fraction_theta_max 0.967
_diffrn_measurement_device_type 'APEX X8'
_diffrn_measurement_method 'scans in phi and omega'
_diffrn_radiation_monochromator graphite
_diffrn_radiation_source 'fine-focus sealed tube'
_diffrn_radiation_type MoK\a
_diffrn_radiation_wavelength 0.71073
_diffrn_reflns_av_R_equivalents 0.0451
_diffrn_reflns_av_sigmaI/netI 0.0271
_diffrn_reflns_limit_h_max 30
_diffrn_reflns_limit_h_min -29
_diffrn_reflns_limit_k_max 20
_diffrn_reflns_limit_k_min -19
_diffrn_reflns_limit_l_max 24
_diffrn_reflns_limit_l_min -21
_diffrn_reflns_number 153684
_diffrn_reflns_theta_full 27.50
_diffrn_reflns_theta_max 30.08
_diffrn_reflns_theta_min 2.32
_exptl_absorpt_coefficient_mu 0.398
_exptl_absorpt_correction_T_max 0.9921
_exptl_absorpt_correction_T_min 0.9881
_exptl_absorpt_correction_type empirical
_exptl_absorpt_process_details SADABS
_exptl_crystal_colour Yellow
_exptl_crystal_density_diffrn 1.274
_exptl_crystal_density_method 'not measured'
_exptl_crystal_description Block
_exptl_crystal_F_000 2272
_exptl_crystal_preparation 'Magnetic properties'
_exptl_crystal_recrystallization_method 'Re-crystallisation from solvent: MeOH'
_exptl_crystal_size_max 0.03
_exptl_crystal_size_mid 0.03
_exptl_crystal_size_min 0.02
_refine_diff_density_max 0.318
_refine_diff_density_min -0.377
_refine_diff_density_rms 0.051
_refine_ls_extinction_method none
_refine_ls_goodness_of_fit_ref 1.002
_refine_ls_hydrogen_treatment constr
_refine_ls_matrix_type full
_refine_ls_number_parameters 334
_refine_ls_number_reflns 7925
_refine_ls_number_restraints 0
_refine_ls_restrained_S_all 1.002
_refine_ls_R_factor_all 0.0534
_refine_ls_R_factor_gt 0.0357
_refine_ls_shift/su_max 0.001
_refine_ls_shift/su_mean 0.000
_refine_ls_structure_factor_coef Fsqd
_refine_ls_weighting_details 'calc w=1/[\s^2^(Fo^2^)+(0.0352P)^2^+2.6572P] where P=(Fo^2^+2Fc^2^)/3'
_refine_ls_weighting_scheme calc
_refine_ls_wR_factor_gt 0.0785
_refine_ls_wR_factor_ref 0.0863
_reflns_number_gt 6158
_reflns_number_total 7925
_reflns_threshold_expression >2sigma(I)
_cod_data_source_file J-Mater-Chem-C-2015-3-7845.cif
_cod_data_source_block hs272
_cod_depositor_comments
;
The following automatic conversions were performed:

data item '_symmetry_cell_setting' value 'Orthorhombic' was changed
to 'orthorhombic' in accordance with the built-in table derived from
the CIF Core dictionary named 'cif_core.dic' version 2.4.5 last
updated on 2014-11-21.

Automatic conversion script
Id: cif_fix_values 6909 2019-04-08 15:41:33Z antanas 
;
_cod_original_sg_symbol_H-M Pbcn
_cod_database_code 7234338

loop_
_symmetry_equiv_pos_as_xyz
'x, y, z'
'-x+1/2, -y+1/2, z+1/2'
'x+1/2, -y+1/2, -z'
'-x, y, -z+1/2'
'-x, -y, -z'
'x-1/2, y-1/2, -z-1/2'
'-x-1/2, y-1/2, z'
'x, -y, z-1/2'

loop_
_atom_site_label
_atom_site_type_symbol
_atom_site_fract_x
_atom_site_fract_y
_atom_site_fract_z
_atom_site_U_iso_or_equiv
_atom_site_adp_type
_atom_site_occupancy
_atom_site_symmetry_multiplicity
_atom_site_calc_flag
_atom_site_refinement_flags
_atom_site_disorder_assembly
_atom_site_disorder_group
Fe1 Fe 0.5000 0.549218(16) 0.2500 0.01623(7) Uani 1 2 d S . .
S1 S 0.37544(2) 0.28367(2) 0.18643(2) 0.04167(11) Uani 1 1 d . . .
N1 N 0.43539(6) 0.44601(7) 0.22323(6) 0.0259(2) Uani 1 1 d . . .
C1 C 0.41063(7) 0.37798(9) 0.20877(7) 0.0243(3) Uani 1 1 d . . .
N2 N 0.43142(5) 0.65129(7) 0.20919(6) 0.0179(2) Uani 1 1 d . . .
C2 C 0.37238(6) 0.64272(9) 0.23368(7) 0.0239(3) Uani 1 1 d . . .
H2 H 0.3634 0.5968 0.2700 0.029 Uiso 1 1 calc R . .
N3 N 0.53437(5) 0.56433(6) 0.13380(5) 0.0174(2) Uani 1 1 d . . .
C3 C 0.32465(6) 0.69690(9) 0.20883(7) 0.0252(3) Uani 1 1 d . . .
H3 H 0.2837 0.6889 0.2278 0.030 Uiso 1 1 calc R . .
N4 N 0.50526(5) 0.71895(6) 0.12972(6) 0.0169(2) Uani 1 1 d . . .
C4 C 0.33753(6) 0.76321(9) 0.15562(7) 0.0242(3) Uani 1 1 d . . .
H4 H 0.3055 0.8022 0.1378 0.029 Uiso 1 1 calc R . .
N5 N 0.50859(5) 0.87646(7) 0.14159(6) 0.0178(2) Uani 1 1 d . . .
C5 C 0.39734(6) 0.77227(8) 0.12853(7) 0.0214(3) Uani 1 1 d . . .
H5 H 0.4071 0.8168 0.0913 0.026 Uiso 1 1 calc R . .
N6 N 0.59984(5) 0.78914(7) 0.11916(6) 0.0187(2) Uani 1 1 d . . .
C6 C 0.44301(5) 0.71492(8) 0.15681(6) 0.0162(2) Uani 1 1 d . . .
N7 N 0.60763(5) 0.95060(7) 0.13318(6) 0.0189(2) Uani 1 1 d . . .
C7 C 0.53187(5) 0.64137(8) 0.09380(6) 0.0165(2) Uani 1 1 d . . .
N8 N 0.51728(5) 1.03154(7) 0.15217(6) 0.0187(2) Uani 1 1 d . . .
C8 C 0.55306(6) 0.64756(9) 0.01935(7) 0.0204(2) Uani 1 1 d . . .
H8 H 0.5498 0.7031 -0.0079 0.025 Uiso 1 1 calc R . .
N9 N 0.69406(5) 0.86031(7) 0.11081(6) 0.0219(2) Uani 1 1 d . . .
C9 C 0.57887(6) 0.57204(9) -0.01438(7) 0.0235(3) Uani 1 1 d . . .
H9 H 0.5945 0.5750 -0.0649 0.028 Uiso 1 1 calc R . .
C10 C 0.58164(6) 0.49173(9) 0.02655(7) 0.0232(3) Uani 1 1 d . . .
H10 H 0.5991 0.4386 0.0047 0.028 Uiso 1 1 calc R . .
C11 C 0.55853(6) 0.49049(8) 0.09949(7) 0.0214(3) Uani 1 1 d . . .
H11 H 0.5597 0.4350 0.1270 0.026 Uiso 1 1 calc R . .
C12 C 0.53947(5) 0.80008(8) 0.13015(6) 0.0165(2) Uani 1 1 d . . .
C13 C 0.54572(6) 0.95085(8) 0.14232(6) 0.0173(2) Uani 1 1 d . . .
C14 C 0.63209(5) 0.86790(8) 0.12151(7) 0.0183(2) Uani 1 1 d . . .
C15 C 0.55301(6) 1.11584(8) 0.15301(7) 0.0214(3) Uani 1 1 d . . .
H15A H 0.5914 1.1057 0.1829 0.026 Uiso 1 1 calc R . .
H15B H 0.5284 1.1629 0.1797 0.026 Uiso 1 1 calc R . .
C16 C 0.57104(7) 1.15206(9) 0.07486(7) 0.0257(3) Uani 1 1 d . . .
H16A H 0.6031 1.1124 0.0520 0.031 Uiso 1 1 calc R . .
H16B H 0.5343 1.1518 0.0410 0.031 Uiso 1 1 calc R . .
C17 C 0.59600(8) 1.24803(9) 0.08201(9) 0.0351(3) Uani 1 1 d . . .
H17A H 0.5622 1.2892 0.0961 0.053 Uiso 1 1 calc R . .
H17B H 0.6138 1.2671 0.0332 0.053 Uiso 1 1 calc R . .
H17C H 0.6282 1.2497 0.1214 0.053 Uiso 1 1 calc R . .
C18 C 0.44964(6) 1.03747(8) 0.15574(7) 0.0201(2) Uani 1 1 d . . .
H18A H 0.4380 1.0911 0.1866 0.024 Uiso 1 1 calc R . .
H18B H 0.4334 0.9829 0.1820 0.024 Uiso 1 1 calc R . .
C19 C 0.41883(6) 1.04503(10) 0.07796(7) 0.0267(3) Uani 1 1 d . . .
H19A H 0.4307 1.1033 0.0540 0.032 Uiso 1 1 calc R . .
H19B H 0.4337 0.9952 0.0448 0.032 Uiso 1 1 calc R . .
C20 C 0.34874(7) 1.04016(10) 0.08474(9) 0.0333(3) Uani 1 1 d . . .
H20A H 0.3368 0.9816 0.1068 0.050 Uiso 1 1 calc R . .
H20B H 0.3300 1.0463 0.0341 0.050 Uiso 1 1 calc R . .
H20C H 0.3340 1.0894 0.1176 0.050 Uiso 1 1 calc R . .
C21 C 0.72086(6) 0.77156(9) 0.09356(8) 0.0239(3) Uani 1 1 d . . .
H21A H 0.6999 0.7250 0.1250 0.029 Uiso 1 1 calc R . .
H21B H 0.7653 0.7720 0.1079 0.029 Uiso 1 1 calc R . .
C22 C 0.71521(6) 0.74501(9) 0.00996(8) 0.0256(3) Uani 1 1 d . . .
H22A H 0.6714 0.7510 -0.0064 0.031 Uiso 1 1 calc R . .
H22B H 0.7406 0.7868 -0.0214 0.031 Uiso 1 1 calc R . .
C23 C 0.73682(7) 0.64806(9) -0.00292(9) 0.0327(3) Uani 1 1 d . . .
H23A H 0.7812 0.6435 0.0086 0.049 Uiso 1 1 calc R . .
H23B H 0.7297 0.6311 -0.0562 0.049 Uiso 1 1 calc R . .
H23C H 0.7135 0.6070 0.0304 0.049 Uiso 1 1 calc R . .
C24 C 0.73454(6) 0.93935(9) 0.10471(8) 0.0253(3) Uani 1 1 d . . .
H24A H 0.7086 0.9944 0.0990 0.030 Uiso 1 1 calc R . .
H24B H 0.7603 0.9334 0.0583 0.030 Uiso 1 1 calc R . .
C25 C 0.77694(7) 0.95135(11) 0.17306(8) 0.0344(3) Uani 1 1 d . . .
H25A H 0.8071 1.0005 0.1622 0.041 Uiso 1 1 calc R . .
H25B H 0.8007 0.8946 0.1812 0.041 Uiso 1 1 calc R . .
C26 C 0.74154(8) 0.97438(13) 0.24528(9) 0.0442(4) Uani 1 1 d . . .
H26A H 0.7202 1.0327 0.2388 0.066 Uiso 1 1 calc R . .
H26B H 0.7706 0.9786 0.2880 0.066 Uiso 1 1 calc R . .
H26C H 0.7109 0.9268 0.2556 0.066 Uiso 1 1 calc R . .

loop_
_atom_site_aniso_label
_atom_site_aniso_U_11
_atom_site_aniso_U_22
_atom_site_aniso_U_33
_atom_site_aniso_U_23
_atom_site_aniso_U_13
_atom_site_aniso_U_12
Fe1 0.02378(13) 0.01122(12) 0.01370(11) 0.000 0.00083(9) 0.000
S1 0.0692(3) 0.02088(18) 0.0349(2) -0.00010(15) -0.01138(19) -0.01745(18)
N1 0.0371(7) 0.0212(6) 0.0192(5) 0.0002(4) 0.0015(5) -0.0049(5)
C1 0.0382(8) 0.0190(6) 0.0158(5) 0.0015(5) -0.0008(5) -0.0023(6)
N2 0.0202(5) 0.0161(5) 0.0175(5) 0.0019(4) 0.0005(4) -0.0029(4)
C2 0.0222(6) 0.0259(7) 0.0235(6) 0.0062(5) 0.0025(5) -0.0045(5)
N3 0.0235(5) 0.0130(5) 0.0158(4) -0.0001(4) -0.0001(4) -0.0006(4)
C3 0.0177(6) 0.0317(7) 0.0262(6) 0.0016(5) 0.0014(5) -0.0034(5)
N4 0.0181(5) 0.0118(5) 0.0208(5) 0.0011(4) 0.0029(4) -0.0014(4)
C4 0.0209(6) 0.0247(7) 0.0268(6) 0.0014(5) -0.0051(5) 0.0011(5)
N5 0.0201(5) 0.0129(5) 0.0205(5) 0.0011(4) 0.0005(4) -0.0011(4)
C5 0.0237(6) 0.0185(6) 0.0220(6) 0.0042(5) -0.0028(5) -0.0023(5)
N6 0.0185(5) 0.0139(5) 0.0238(5) 0.0025(4) 0.0004(4) -0.0012(4)
C6 0.0187(6) 0.0130(5) 0.0169(5) -0.0005(4) -0.0005(4) -0.0033(4)
N7 0.0207(5) 0.0147(5) 0.0212(5) 0.0007(4) -0.0010(4) -0.0026(4)
C7 0.0172(6) 0.0134(5) 0.0190(5) -0.0004(4) -0.0006(4) -0.0021(4)
N8 0.0230(5) 0.0132(5) 0.0201(5) 0.0001(4) -0.0001(4) -0.0012(4)
C8 0.0237(6) 0.0197(6) 0.0179(5) 0.0034(4) 0.0009(5) -0.0029(5)
N9 0.0180(5) 0.0199(5) 0.0278(5) 0.0006(4) -0.0001(4) -0.0031(4)
C9 0.0260(7) 0.0272(7) 0.0174(6) -0.0012(5) 0.0032(5) -0.0026(5)
C10 0.0282(7) 0.0209(6) 0.0206(6) -0.0055(5) 0.0014(5) 0.0014(5)
C11 0.0297(7) 0.0146(6) 0.0198(6) -0.0009(4) 0.0003(5) 0.0020(5)
C12 0.0202(6) 0.0147(6) 0.0146(5) 0.0023(4) -0.0015(4) -0.0022(4)
C13 0.0226(6) 0.0144(5) 0.0149(5) 0.0008(4) -0.0017(4) -0.0007(5)
C14 0.0194(6) 0.0184(6) 0.0171(5) 0.0026(4) -0.0018(4) -0.0024(5)
C15 0.0302(7) 0.0127(6) 0.0215(6) -0.0024(4) -0.0008(5) -0.0036(5)
C16 0.0344(7) 0.0178(6) 0.0248(6) 0.0016(5) -0.0007(5) -0.0049(5)
C17 0.0459(9) 0.0204(7) 0.0389(8) 0.0009(6) 0.0028(7) -0.0100(6)
C18 0.0244(6) 0.0167(6) 0.0192(5) -0.0015(4) 0.0001(5) 0.0028(5)
C19 0.0294(7) 0.0290(7) 0.0217(6) 0.0001(5) -0.0035(5) -0.0002(6)
C20 0.0306(7) 0.0343(8) 0.0349(7) 0.0036(6) -0.0083(6) -0.0023(6)
C21 0.0179(6) 0.0224(6) 0.0313(7) 0.0037(5) 0.0001(5) 0.0023(5)
C22 0.0254(7) 0.0220(7) 0.0293(7) 0.0036(5) 0.0053(5) 0.0019(5)
C23 0.0314(8) 0.0247(7) 0.0421(8) 0.0012(6) 0.0084(6) 0.0038(6)
C24 0.0216(6) 0.0260(7) 0.0283(6) 0.0007(5) 0.0003(5) -0.0084(5)
C25 0.0273(7) 0.0418(9) 0.0341(7) -0.0045(6) -0.0041(6) -0.0110(6)
C26 0.0482(10) 0.0535(10) 0.0309(8) -0.0078(7) 0.0004(7) -0.0192(8)

loop_
_atom_type_symbol
_atom_type_description
_atom_type_scat_dispersion_real
_atom_type_scat_dispersion_imag
_atom_type_scat_source
C C 0.0033 0.0016 'International Tables Vol C Tables 4.2.6.8 and 6.1.1.4'
H H 0.0000 0.0000 'International Tables Vol C Tables 4.2.6.8 and 6.1.1.4'
N N 0.0061 0.0033 'International Tables Vol C Tables 4.2.6.8 and 6.1.1.4'
S S 0.1246 0.1234 'International Tables Vol C Tables 4.2.6.8 and 6.1.1.4'
Fe Fe 0.3463 0.8444 'International Tables Vol C Tables 4.2.6.8 and 6.1.1.4'

loop_
_geom_angle_atom_site_label_1
_geom_angle_atom_site_label_2
_geom_angle_atom_site_label_3
_geom_angle
_geom_angle_site_symmetry_1
_geom_angle_site_symmetry_3
N1 Fe1 N1 88.06(6) . 4_655
N1 Fe1 N3 95.08(4) . .
N1 Fe1 N3 93.33(4) 4_655 .
N1 Fe1 N3 93.33(4) . 4_655
N1 Fe1 N3 95.08(4) 4_655 4_655
N3 Fe1 N3 168.29(5) . 4_655
N1 Fe1 N2 173.76(4) . 4_655
N1 Fe1 N2 88.68(4) 4_655 4_655
N3 Fe1 N2 90.42(4) . 4_655
N3 Fe1 N2 81.66(4) 4_655 4_655
N1 Fe1 N2 88.68(4) . .
N1 Fe1 N2 173.76(4) 4_655 .
N3 Fe1 N2 81.66(4) . .
N3 Fe1 N2 90.42(4) 4_655 .
N2 Fe1 N2 95.06(5) 4_655 .
C1 N1 Fe1 165.90(11) . .
N1 C1 S1 178.56(12) . .
C6 N2 C2 117.48(10) . .
C6 N2 Fe1 124.82(8) . .
C2 N2 Fe1 117.38(8) . .
N2 C2 C3 123.41(12) . .
N2 C2 H2 118.3 . .
C3 C2 H2 118.3 . .
C7 N3 C11 117.75(10) . .
C7 N3 Fe1 124.40(8) . .
C11 N3 Fe1 117.83(8) . .
C2 C3 C4 118.43(12) . .
C2 C3 H3 120.8 . .
C4 C3 H3 120.8 . .
C12 N4 C6 121.86(9) . .
C12 N4 C7 118.26(9) . .
C6 N4 C7 119.55(9) . .
C5 C4 C3 119.32(12) . .
C5 C4 H4 120.3 . .
C3 C4 H4 120.3 . .
C12 N5 C13 113.07(10) . .
C4 C5 C6 118.64(11) . .
C4 C5 H5 120.7 . .
C6 C5 H5 120.7 . .
C12 N6 C14 113.29(10) . .
N2 C6 C5 122.70(11) . .
N2 C6 N4 115.80(10) . .
C5 C6 N4 121.48(10) . .
C13 N7 C14 114.23(10) . .
N3 C7 C8 122.56(11) . .
N3 C7 N4 117.66(10) . .
C8 C7 N4 119.77(10) . .
C13 N8 C15 120.72(10) . .
C13 N8 C18 120.76(10) . .
C15 N8 C18 118.31(10) . .
C9 C8 C7 119.01(11) . .
C9 C8 H8 120.5 . .
C7 C8 H8 120.5 . .
C14 N9 C24 122.30(11) . .
C14 N9 C21 119.52(10) . .
C24 N9 C21 117.56(10) . .
C8 C9 C10 118.91(11) . .
C8 C9 H9 120.5 . .
C10 C9 H9 120.5 . .
C11 C10 C9 118.66(12) . .
C11 C10 H10 120.7 . .
C9 C10 H10 120.7 . .
N3 C11 C10 123.08(11) . .
N3 C11 H11 118.5 . .
C10 C11 H11 118.5 . .
N5 C12 N6 128.29(11) . .
N5 C12 N4 117.44(10) . .
N6 C12 N4 114.27(10) . .
N7 C13 N8 117.97(10) . .
N7 C13 N5 125.59(11) . .
N8 C13 N5 116.43(11) . .
N7 C14 N6 125.51(11) . .
N7 C14 N9 118.91(11) . .
N6 C14 N9 115.58(11) . .
N8 C15 C16 115.02(10) . .
N8 C15 H15A 108.5 . .
C16 C15 H15A 108.5 . .
N8 C15 H15B 108.5 . .
C16 C15 H15B 108.5 . .
H15A C15 H15B 107.5 . .
C17 C16 C15 110.00(11) . .
C17 C16 H16A 109.7 . .
C15 C16 H16A 109.7 . .
C17 C16 H16B 109.7 . .
C15 C16 H16B 109.7 . .
H16A C16 H16B 108.2 . .
C16 C17 H17A 109.5 . .
C16 C17 H17B 109.5 . .
H17A C17 H17B 109.5 . .
C16 C17 H17C 109.5 . .
H17A C17 H17C 109.5 . .
H17B C17 H17C 109.5 . .
N8 C18 C19 113.60(10) . .
N8 C18 H18A 108.8 . .
C19 C18 H18A 108.8 . .
N8 C18 H18B 108.8 . .
C19 C18 H18B 108.8 . .
H18A C18 H18B 107.7 . .
C20 C19 C18 111.09(11) . .
C20 C19 H19A 109.4 . .
C18 C19 H19A 109.4 . .
C20 C19 H19B 109.4 . .
C18 C19 H19B 109.4 . .
H19A C19 H19B 108.0 . .
C19 C20 H20A 109.5 . .
C19 C20 H20B 109.5 . .
H20A C20 H20B 109.5 . .
C19 C20 H20C 109.5 . .
H20A C20 H20C 109.5 . .
H20B C20 H20C 109.5 . .
N9 C21 C22 113.45(11) . .
N9 C21 H21A 108.9 . .
C22 C21 H21A 108.9 . .
N9 C21 H21B 108.9 . .
C22 C21 H21B 108.9 . .
H21A C21 H21B 107.7 . .
C23 C22 C21 111.11(11) . .
C23 C22 H22A 109.4 . .
C21 C22 H22A 109.4 . .
C23 C22 H22B 109.4 . .
C21 C22 H22B 109.4 . .
H22A C22 H22B 108.0 . .
C22 C23 H23A 109.5 . .
C22 C23 H23B 109.5 . .
H23A C23 H23B 109.5 . .
C22 C23 H23C 109.5 . .
H23A C23 H23C 109.5 . .
H23B C23 H23C 109.5 . .
N9 C24 C25 113.23(11) . .
N9 C24 H24A 108.9 . .
C25 C24 H24A 108.9 . .
N9 C24 H24B 108.9 . .
C25 C24 H24B 108.9 . .
H24A C24 H24B 107.7 . .
C24 C25 C26 112.60(12) . .
C24 C25 H25A 109.1 . .
C26 C25 H25A 109.1 . .
C24 C25 H25B 109.1 . .
C26 C25 H25B 109.1 . .
H25A C25 H25B 107.8 . .
C25 C26 H26A 109.5 . .
C25 C26 H26B 109.5 . .
H26A C26 H26B 109.5 . .
C25 C26 H26C 109.5 . .
H26A C26 H26C 109.5 . .
H26B C26 H26C 109.5 . .

loop_
_geom_bond_atom_site_label_1
_geom_bond_atom_site_label_2
_geom_bond_distance
_geom_bond_site_symmetry_2
Fe1 N1 2.1139(11) .
Fe1 N1 2.1139(11) 4_655
Fe1 N3 2.1828(10) .
Fe1 N3 2.1828(10) 4_655
Fe1 N2 2.2262(10) 4_655
Fe1 N2 2.2262(10) .
S1 C1 1.6302(13) .
N1 C1 1.1631(17) .
N2 C6 1.3368(15) .
N2 C2 1.3485(16) .
C2 C3 1.3727(19) .
C2 H2 0.9500 .
N3 C7 1.3355(15) .
N3 C11 1.3480(15) .
C3 C4 1.3801(18) .
C3 H3 0.9500 .
N4 C12 1.4038(15) .
N4 C6 1.4240(15) .
N4 C7 1.4255(15) .
C4 C5 1.3800(18) .
C4 H4 0.9500 .
N5 C12 1.3220(15) .
N5 C13 1.3566(15) .
C5 C6 1.3885(17) .
C5 H5 0.9500 .
N6 C12 1.3247(15) .
N6 C14 1.3527(15) .
N7 C13 1.3432(16) .
N7 C14 1.3427(16) .
C7 C8 1.3882(16) .
N8 C13 1.3481(15) .
N8 C15 1.4608(15) .
N8 C18 1.4609(16) .
C8 C9 1.3774(18) .
C8 H8 0.9500 .
N9 C14 1.3526(16) .
N9 C24 1.4583(16) .
N9 C21 1.4605(16) .
C9 C10 1.3854(18) .
C9 H9 0.9500 .
C10 C11 1.3746(17) .
C10 H10 0.9500 .
C11 H11 0.9500 .
C15 C16 1.5231(17) .
C15 H15A 0.9900 .
C15 H15B 0.9900 .
C16 C17 1.5173(18) .
C16 H16A 0.9900 .
C16 H16B 0.9900 .
C17 H17A 0.9800 .
C17 H17B 0.9800 .
C17 H17C 0.9800 .
C18 C19 1.5232(17) .
C18 H18A 0.9900 .
C18 H18B 0.9900 .
C19 C20 1.5164(19) .
C19 H19A 0.9900 .
C19 H19B 0.9900 .
C20 H20A 0.9800 .
C20 H20B 0.9800 .
C20 H20C 0.9800 .
C21 C22 1.5247(19) .
C21 H21A 0.9900 .
C21 H21B 0.9900 .
C22 C23 1.5186(19) .
C22 H22A 0.9900 .
C22 H22B 0.9900 .
C23 H23A 0.9800 .
C23 H23B 0.9800 .
C23 H23C 0.9800 .
C24 C25 1.5189(19) .
C24 H24A 0.9900 .
C24 H24B 0.9900 .
C25 C26 1.519(2) .
C25 H25A 0.9900 .
C25 H25B 0.9900 .
C26 H26A 0.9800 .
C26 H26B 0.9800 .
C26 H26C 0.9800 .
